data_4123028
loop_
_publ_author_name
'Watson, Charlotte G.'
'Balanta, Angelica'
'Elford, Tim G.'
'Essafi, St\'ephanie'
'Harvey, Jeremy N.'
'Aggarwal, Varinder K.'

_publ_section_title
;
 Construction of Multiple, Contiguous Quaternary Stereocenters in Acyclic
 Molecules by Lithiation-Borylation.
;
_journal_name_full 'Journal of the American Chemical Society'
_journal_page_first 141203101453003
_journal_paper_doi 10.1021/ja509029h
_journal_year 2014
_chemical_absolute_configuration unk
_chemical_formula_moiety 'C27 H32 O2'
_chemical_formula_sum 'C27 H32 O2'
_chemical_formula_weight 388.52
_chemical_name_systematic
;
 ?
;
_space_group_crystal_system orthorhombic
_space_group_IT_number 19
_space_group_name_Hall 'P 2ac 2ab'
_space_group_name_H-M_alt 'P 21 21 21'
_symmetry_space_group_name_Hall 'P 2ac 2ab'
_symmetry_space_group_name_H-M 'P 21 21 21'
_atom_sites_solution_hydrogens mixed
_atom_sites_solution_primary iterative
_audit_creation_date 2014-07-22
_audit_creation_method
;
Olex2 1.2
(compiled 2014.07.22 svn.r2960 for OlexSys, GUI svn.r4862)
;
_cell_angle_alpha 90
_cell_angle_beta 90
_cell_angle_gamma 90
_cell_formula_units_Z 4
_cell_length_a 9.9486(2)
_cell_length_b 13.0728(3)
_cell_length_c 16.3326(4)
_cell_measurement_reflns_used 5113
_cell_measurement_temperature 100.00
_cell_measurement_theta_max 26.73
_cell_measurement_theta_min 2.40
_cell_volume 2124.15(8)
_computing_cell_refinement 'SAINT v8.27A (Bruker, 2012)'
_computing_data_reduction 'SAINT v8.27A (Bruker, 2012)'
_computing_molecular_graphics 'Olex2 (Dolomanov et al., 2009)'
_computing_publication_material 'Olex2 (Dolomanov et al., 2009)'
_computing_structure_refinement 'ShelXL (Sheldrick, 2008)'
_computing_structure_solution 'olex2.solve (Bourhis et al., 2013)'
_diffrn_ambient_temperature 100.00
_diffrn_detector 'Bruker area detector'
_diffrn_detector_type 'CCD area detector'
_diffrn_measured_fraction_theta_full 1.000
_diffrn_measured_fraction_theta_max 0.998
_diffrn_measurement_device 'Bruker Apex II kappa CCDC area detector'
_diffrn_measurement_device_type 'Bruker Apex II kappa CCDC area detector'
_diffrn_measurement_method '\f and \w scans'
_diffrn_radiation_monochromator graphite
_diffrn_radiation_type MoK\a
_diffrn_radiation_wavelength 0.71073
_diffrn_reflns_av_R_equivalents 0.0360
_diffrn_reflns_av_unetI/netI 0.0332
_diffrn_reflns_Laue_measured_fraction_full 1.000
_diffrn_reflns_Laue_measured_fraction_max 0.998
_diffrn_reflns_limit_h_max 12
_diffrn_reflns_limit_h_min -11
_diffrn_reflns_limit_k_max 16
_diffrn_reflns_limit_k_min -14
_diffrn_reflns_limit_l_max 16
_diffrn_reflns_limit_l_min -20
_diffrn_reflns_number 17576
_diffrn_reflns_point_group_measured_fraction_full 0.999
_diffrn_reflns_point_group_measured_fraction_max 0.997
_diffrn_reflns_theta_full 26.000
_diffrn_reflns_theta_max 26.821
_diffrn_reflns_theta_min 1.995
_diffrn_source 'fine-focus sealed tube'
_diffrn_standards_number 0
_exptl_absorpt_coefficient_mu 0.074
_exptl_absorpt_correction_T_max 0.7454
_exptl_absorpt_correction_T_min 0.6692
_exptl_absorpt_correction_type multi-scan
_exptl_absorpt_process_details
;
SADABS-2012/1 (Bruker,2012) was used for absorption correction.
wR2(int) was 0.0544 before and 0.0479 after correction.
The Ratio of minimum to maximum transmission is 0.8978.
The \l/2 correction factor is 0.0015.
;
_exptl_crystal_colour colourless
_exptl_crystal_colour_primary colourless
_exptl_crystal_density_diffrn 1.215
_exptl_crystal_description block
_exptl_crystal_F_000 840
_exptl_crystal_size_max 0.46
_exptl_crystal_size_mid 0.34
_exptl_crystal_size_min 0.31
_refine_diff_density_max 0.185
_refine_diff_density_min -0.199
_refine_diff_density_rms 0.033
_refine_ls_abs_structure_details
;
 Flack x determined using 1654 quotients [(I+)-(I-)]/[(I+)+(I-)]
 (Parsons and Flack (2004), Acta Cryst. A60, s61).
;
_refine_ls_abs_structure_Flack -0.1(5)
_refine_ls_extinction_method none
_refine_ls_goodness_of_fit_ref 1.024
_refine_ls_hydrogen_treatment mixed
_refine_ls_matrix_type full
_refine_ls_number_parameters 271
_refine_ls_number_reflns 4558
_refine_ls_number_restraints 0
_refine_ls_restrained_S_all 1.024
_refine_ls_R_factor_all 0.0396
_refine_ls_R_factor_gt 0.0333
_refine_ls_shift/su_max 0.000
_refine_ls_shift/su_mean 0.000
_refine_ls_structure_factor_coef Fsqd
_refine_ls_weighting_details 'w=1/[\s^2^(Fo^2^)+(0.0380P)^2^+0.2269P] where P=(Fo^2^+2Fc^2^)/3'
_refine_ls_weighting_scheme calc
_refine_ls_wR_factor_gt 0.0732
_refine_ls_wR_factor_ref 0.0763
_reflns_Friedel_coverage 0.759
_reflns_Friedel_fraction_full 0.998
_reflns_Friedel_fraction_max 0.994
_reflns_number_gt 4105
_reflns_number_total 4558
_reflns_threshold_expression 'I > 2\s(I)'
_cod_data_source_file ja509029h_si_003.cif
_cod_data_source_block testo1
_cod_database_code 4123028
_shelxl_version_number 2013-4
_shelx_space_group_comment
;
The symmetry employed for this shelxl refinement is uniquely defined
by the following loop, which should always be used as a source of
symmetry information in preference to the above space-group names.
They are only intended as comments.
;
_olex2_refinement_description
;
1. Fixed Uiso
 At 1.2 times of:
  All C(H) groups, All C(H,H) groups
 At 1.5 times of:
  All C(H,H,H) groups
2.a Secondary CH2 refined with riding coordinates:
 C18(H18A,H18B)
2.b Aromatic/amide H refined with riding coordinates:
 C1(H1A), C2(H2), C3(H3), C4(H4), C5(H5), C11(H11), C12(H12), C13(H13),
 C14(H14), C15(H15), C22(H22), C23(H23), C25(H25), C26(H26)
2.c Idealised Me refined as rotating group:
 C8(H8A,H8B,H8C), C16(H16A,H16B,H16C), C19(H19A,H19B,H19C), C20(H20A,H20B,
 H20C), C27(H27A,H27B,H27C)
;
_olex2_submission_special_instructions 'No special instructions were received'

loop_
_space_group_symop_operation_xyz
'x, y, z'
'-x+1/2, -y, z+1/2'
'x+1/2, -y+1/2, -z'
'-x, y+1/2, -z+1/2'

loop_
_atom_site_label
_atom_site_type_symbol
_atom_site_fract_x
_atom_site_fract_y
_atom_site_fract_z
_atom_site_U_iso_or_equiv
_atom_site_adp_type
_atom_site_occupancy
_atom_site_site_symmetry_order
_atom_site_calc_flag
_atom_site_refinement_flags_posn
O1 O 0.28488(14) 0.52978(10) 0.68643(9) 0.0187(3) Uani 1 1 d .
O2 O 0.52647(13) 0.31527(10) 0.21441(8) 0.0208(3) Uani 1 1 d .
C1 C 0.49627(19) 0.31894(15) 0.77169(12) 0.0193(4) Uani 1 1 d .
H1A H 0.4659 0.2598 0.7434 0.023 Uiso 1 1 calc R
C2 C 0.5898(2) 0.30858(16) 0.83367(13) 0.0221(4) Uani 1 1 d .
H2 H 0.6233 0.2426 0.8469 0.027 Uiso 1 1 calc R
C3 C 0.63534(19) 0.39306(16) 0.87686(13) 0.0224(4) Uani 1 1 d .
H3 H 0.7002 0.3856 0.9192 0.027 Uiso 1 1 calc R
C4 C 0.5844(2) 0.48860(15) 0.85706(12) 0.0205(4) Uani 1 1 d .
H4 H 0.6138 0.5473 0.8863 0.025 Uiso 1 1 calc R
C5 C 0.49039(19) 0.49888(14) 0.79464(12) 0.0179(4) Uani 1 1 d .
H5 H 0.4559 0.5649 0.7823 0.021 Uiso 1 1 calc R
C6 C 0.44538(17) 0.41495(15) 0.74970(11) 0.0160(4) Uani 1 1 d .
C7 C 0.33763(18) 0.42746(14) 0.68238(11) 0.0159(4) Uani 1 1 d .
C8 C 0.22189(19) 0.35406(15) 0.70450(12) 0.0212(4) Uani 1 1 d .
H8A H 0.1855 0.3724 0.7583 0.032 Uiso 1 1 calc GR
H8B H 0.2558 0.2837 0.7061 0.032 Uiso 1 1 calc GR
H8C H 0.1508 0.3594 0.6632 0.032 Uiso 1 1 calc GR
C9 C 0.39941(17) 0.41299(14) 0.59129(11) 0.0142(4) Uani 1 1 d .
C10 C 0.54569(18) 0.45234(13) 0.59132(11) 0.0142(4) Uani 1 1 d .
C11 C 0.65267(19) 0.39324(14) 0.56374(12) 0.0175(4) Uani 1 1 d .
H11 H 0.6352 0.3272 0.5419 0.021 Uiso 1 1 calc R
C12 C 0.78467(19) 0.42830(15) 0.56726(13) 0.0211(4) Uani 1 1 d .
H12 H 0.8557 0.3861 0.5480 0.025 Uiso 1 1 calc R
C13 C 0.81288(19) 0.52396(15) 0.59853(13) 0.0218(4) Uani 1 1 d .
H13 H 0.9030 0.5478 0.6013 0.026 Uiso 1 1 calc R
C14 C 0.70833(18) 0.58444(14) 0.62565(12) 0.0178(4) Uani 1 1 d .
H14 H 0.7265 0.6505 0.6471 0.021 Uiso 1 1 calc R
C15 C 0.57713(18) 0.54947(14) 0.62175(11) 0.0158(4) Uani 1 1 d .
H15 H 0.5065 0.5926 0.6402 0.019 Uiso 1 1 calc R
C16 C 0.39904(19) 0.29681(13) 0.57344(12) 0.0176(4) Uani 1 1 d .
H16A H 0.4482 0.2609 0.6168 0.026 Uiso 1 1 calc GR
H16B H 0.4425 0.2840 0.5206 0.026 Uiso 1 1 calc GR
H16C H 0.3061 0.2720 0.5716 0.026 Uiso 1 1 calc GR
C17 C 0.31463(18) 0.46787(13) 0.51779(12) 0.0151(4) Uani 1 1 d .
C18 C 0.32742(18) 0.58662(13) 0.51677(12) 0.0168(4) Uani 1 1 d .
H18A H 0.3035 0.6131 0.5717 0.020 Uiso 1 1 calc R
H18B H 0.4225 0.6048 0.5064 0.020 Uiso 1 1 calc R
C19 C 0.2399(2) 0.64030(15) 0.45322(13) 0.0237(4) Uani 1 1 d .
H19A H 0.2567 0.6105 0.3991 0.036 Uiso 1 1 calc GR
H19B H 0.2618 0.7134 0.4522 0.036 Uiso 1 1 calc GR
H19C H 0.1449 0.6315 0.4676 0.036 Uiso 1 1 calc GR
C20 C 0.16336(19) 0.44342(15) 0.52577(12) 0.0185(4) Uani 1 1 d .
H20A H 0.1513 0.3696 0.5332 0.028 Uiso 1 1 calc GR
H20B H 0.1165 0.4654 0.4760 0.028 Uiso 1 1 calc GR
H20C H 0.1263 0.4797 0.5731 0.028 Uiso 1 1 calc GR
C21 C 0.36785(18) 0.42736(13) 0.43511(11) 0.0148(4) Uani 1 1 d .
C22 C 0.29806(19) 0.35535(14) 0.38939(12) 0.0171(4) Uani 1 1 d .
H22 H 0.2134 0.3323 0.4090 0.021 Uiso 1 1 calc R
C23 C 0.34644(19) 0.31517(14) 0.31590(12) 0.0168(4) Uani 1 1 d .
H23 H 0.2960 0.2651 0.2870 0.020 Uiso 1 1 calc R
C24 C 0.46897(19) 0.34903(14) 0.28551(12) 0.0164(4) Uani 1 1 d .
C25 C 0.54009(18) 0.42295(14) 0.32880(12) 0.0177(4) Uani 1 1 d .
H25 H 0.6232 0.4477 0.3080 0.021 Uiso 1 1 calc R
C26 C 0.49041(19) 0.46067(14) 0.40195(12) 0.0175(4) Uani 1 1 d .
H26 H 0.5410 0.5108 0.4307 0.021 Uiso 1 1 calc R
C27 C 0.4511(2) 0.24518(16) 0.16579(14) 0.0260(5) Uani 1 1 d .
H27A H 0.5025 0.2276 0.1166 0.039 Uiso 1 1 calc GR
H27B H 0.3657 0.2767 0.1499 0.039 Uiso 1 1 calc GR
H27C H 0.4334 0.1830 0.1975 0.039 Uiso 1 1 calc GR
H1 H 0.243(3) 0.541(2) 0.733(2) 0.065(10) Uiso 1 1 d .

loop_
_atom_site_aniso_label
_atom_site_aniso_U_11
_atom_site_aniso_U_22
_atom_site_aniso_U_33
_atom_site_aniso_U_23
_atom_site_aniso_U_13
_atom_site_aniso_U_12
O1 0.0189(7) 0.0215(7) 0.0157(7) -0.0011(6) 0.0024(6) 0.0059(6)
O2 0.0185(7) 0.0253(7) 0.0186(7) -0.0052(6) 0.0027(6) 0.0003(6)
C1 0.0194(10) 0.0194(9) 0.0193(10) 0.0005(8) 0.0010(8) -0.0009(8)
C2 0.0195(10) 0.0234(10) 0.0235(11) 0.0064(8) 0.0015(9) 0.0020(8)
C3 0.0163(9) 0.0324(11) 0.0184(10) 0.0045(9) -0.0014(8) -0.0004(8)
C4 0.0192(10) 0.0255(10) 0.0169(10) -0.0018(8) 0.0008(8) -0.0039(8)
C5 0.0178(9) 0.0188(9) 0.0171(9) 0.0023(8) 0.0041(8) 0.0012(8)
C6 0.0143(8) 0.0203(9) 0.0132(9) 0.0032(7) 0.0038(7) -0.0018(8)
C7 0.0159(9) 0.0162(8) 0.0156(9) 0.0014(7) 0.0009(7) -0.0009(7)
C8 0.0168(9) 0.0299(10) 0.0169(10) 0.0037(8) 0.0027(8) -0.0033(9)
C9 0.0140(8) 0.0143(9) 0.0143(9) 0.0003(7) -0.0005(7) 0.0010(7)
C10 0.0160(9) 0.0152(8) 0.0115(9) 0.0031(7) -0.0002(7) -0.0001(7)
C11 0.0193(9) 0.0157(9) 0.0176(9) -0.0004(7) 0.0016(8) 0.0017(7)
C12 0.0169(9) 0.0223(9) 0.0242(11) 0.0000(8) 0.0037(8) 0.0038(8)
C13 0.0138(9) 0.0262(10) 0.0255(11) 0.0020(9) 0.0007(8) -0.0025(8)
C14 0.0204(9) 0.0157(9) 0.0175(10) 0.0010(8) -0.0006(8) -0.0029(8)
C15 0.0167(9) 0.0164(9) 0.0143(9) 0.0007(7) 0.0016(8) 0.0028(7)
C16 0.0184(9) 0.0157(9) 0.0185(10) 0.0009(7) -0.0001(8) -0.0024(7)
C17 0.0153(9) 0.0153(8) 0.0147(9) 0.0002(7) -0.0010(7) -0.0002(7)
C18 0.0185(9) 0.0146(8) 0.0173(9) 0.0008(8) -0.0017(8) 0.0006(8)
C19 0.0265(11) 0.0220(10) 0.0226(11) 0.0027(8) -0.0051(9) 0.0045(9)
C20 0.0146(9) 0.0228(10) 0.0181(10) 0.0001(8) -0.0012(8) 0.0002(7)
C21 0.0164(9) 0.0133(8) 0.0146(9) 0.0020(7) -0.0009(7) 0.0011(7)
C22 0.0158(9) 0.0171(9) 0.0183(10) 0.0027(7) 0.0011(8) -0.0022(8)
C23 0.0183(9) 0.0148(8) 0.0172(10) 0.0003(7) -0.0032(8) -0.0018(8)
C24 0.0168(9) 0.0167(9) 0.0156(9) 0.0017(7) -0.0009(8) 0.0048(8)
C25 0.0137(8) 0.0195(9) 0.0200(10) 0.0041(8) 0.0001(7) -0.0014(8)
C26 0.0176(9) 0.0164(8) 0.0185(9) 0.0002(8) -0.0028(8) -0.0010(8)
C27 0.0253(11) 0.0317(11) 0.0210(11) -0.0104(9) 0.0011(9) 0.0004(9)

loop_
_atom_type_symbol
_atom_type_description
_atom_type_scat_dispersion_real
_atom_type_scat_dispersion_imag
_atom_type_scat_source
C C 0.0033 0.0016 'International Tables Vol C Tables 4.2.6.8 and 6.1.1.4'
H H 0.0000 0.0000 'International Tables Vol C Tables 4.2.6.8 and 6.1.1.4'
O O 0.0106 0.0060 'International Tables Vol C Tables 4.2.6.8 and 6.1.1.4'

loop_
_geom_angle_atom_site_label_1
_geom_angle_atom_site_label_2
_geom_angle_atom_site_label_3
_geom_angle
C7 O1 H1 111(2)
C24 O2 C27 117.42(14)
C2 C1 H1A 119.4
C2 C1 C6 121.29(18)
C6 C1 H1A 119.4
C1 C2 H2 119.5
C1 C2 C3 120.99(19)
C3 C2 H2 119.5
C2 C3 H3 120.7
C4 C3 C2 118.64(18)
C4 C3 H3 120.7
C3 C4 H4 119.9
C3 C4 C5 120.29(18)
C5 C4 H4 119.9
C4 C5 H5 119.1
C4 C5 C6 121.76(17)
C6 C5 H5 119.1
C1 C6 C7 121.91(17)
C5 C6 C1 117.01(17)
C5 C6 C7 120.97(16)
O1 C7 C6 108.61(14)
O1 C7 C8 107.19(14)
O1 C7 C9 106.80(14)
C6 C7 C9 112.20(14)
C8 C7 C6 106.60(15)
C8 C7 C9 115.20(15)
C7 C8 H8A 109.5
C7 C8 H8B 109.5
C7 C8 H8C 109.5
H8A C8 H8B 109.5
H8A C8 H8C 109.5
H8B C8 H8C 109.5
C7 C9 C17 115.31(14)
C10 C9 C7 108.57(14)
C10 C9 C16 109.25(14)
C10 C9 C17 109.92(14)
C16 C9 C7 106.66(15)
C16 C9 C17 106.95(14)
C11 C10 C9 122.44(16)
C11 C10 C15 116.64(16)
C15 C10 C9 120.89(16)
C10 C11 H11 119.1
C10 C11 C12 121.73(17)
C12 C11 H11 119.1
C11 C12 H12 119.8
C13 C12 C11 120.36(18)
C13 C12 H12 119.8
C12 C13 H13 120.5
C14 C13 C12 119.02(18)
C14 C13 H13 120.5
C13 C14 H14 119.8
C13 C14 C15 120.45(17)
C15 C14 H14 119.8
C10 C15 H15 119.1
C14 C15 C10 121.80(17)
C14 C15 H15 119.1
C9 C16 H16A 109.5
C9 C16 H16B 109.5
C9 C16 H16C 109.5
H16A C16 H16B 109.5
H16A C16 H16C 109.5
H16B C16 H16C 109.5
C18 C17 C9 113.80(15)
C20 C17 C9 110.51(15)
C20 C17 C18 106.67(15)
C20 C17 C21 109.69(15)
C21 C17 C9 108.37(14)
C21 C17 C18 107.73(15)
C17 C18 H18A 108.6
C17 C18 H18B 108.6
H18A C18 H18B 107.6
C19 C18 C17 114.77(16)
C19 C18 H18A 108.6
C19 C18 H18B 108.6
C18 C19 H19A 109.5
C18 C19 H19B 109.5
C18 C19 H19C 109.5
H19A C19 H19B 109.5
H19A C19 H19C 109.5
H19B C19 H19C 109.5
C17 C20 H20A 109.5
C17 C20 H20B 109.5
C17 C20 H20C 109.5
H20A C20 H20B 109.5
H20A C20 H20C 109.5
H20B C20 H20C 109.5
C22 C21 C17 122.12(16)
C22 C21 C26 115.94(17)
C26 C21 C17 121.93(16)
C21 C22 H22 118.5
C21 C22 C23 123.06(17)
C23 C22 H22 118.5
C22 C23 H23 120.3
C24 C23 C22 119.34(17)
C24 C23 H23 120.3
O2 C24 C23 124.59(17)
O2 C24 C25 116.30(16)
C23 C24 C25 119.11(18)
C24 C25 H25 119.8
C26 C25 C24 120.32(18)
C26 C25 H25 119.8
C21 C26 H26 118.9
C25 C26 C21 122.20(18)
C25 C26 H26 118.9
O2 C27 H27A 109.5
O2 C27 H27B 109.5
O2 C27 H27C 109.5
H27A C27 H27B 109.5
H27A C27 H27C 109.5
H27B C27 H27C 109.5

loop_
_geom_bond_atom_site_label_1
_geom_bond_atom_site_label_2
_geom_bond_distance
O1 C7 1.438(2)
O1 H1 0.87(3)
O2 C24 1.368(2)
O2 C27 1.425(2)
C1 H1A 0.9500
C1 C2 1.381(3)
C1 C6 1.400(3)
C2 H2 0.9500
C2 C3 1.387(3)
C3 H3 0.9500
C3 C4 1.386(3)
C4 H4 0.9500
C4 C5 1.390(3)
C5 H5 0.9500
C5 C6 1.394(3)
C6 C7 1.544(3)
C7 C8 1.542(3)
C7 C9 1.621(3)
C8 H8A 0.9800
C8 H8B 0.9800
C8 H8C 0.9800
C9 C10 1.544(2)
C9 C16 1.547(2)
C9 C17 1.633(2)
C10 C11 1.390(3)
C10 C15 1.399(3)
C11 H11 0.9500
C11 C12 1.392(3)
C12 H12 0.9500
C12 C13 1.380(3)
C13 H13 0.9500
C13 C14 1.380(3)
C14 H14 0.9500
C14 C15 1.384(3)
C15 H15 0.9500
C16 H16A 0.9800
C16 H16B 0.9800
C16 H16C 0.9800
C17 C18 1.558(3)
C17 C20 1.544(3)
C17 C21 1.544(3)
C18 H18A 0.9900
C18 H18B 0.9900
C18 C19 1.526(3)
C19 H19A 0.9800
C19 H19B 0.9800
C19 H19C 0.9800
C20 H20A 0.9800
C20 H20B 0.9800
C20 H20C 0.9800
C21 C22 1.388(3)
C21 C26 1.403(3)
C22 H22 0.9500
C22 C23 1.396(3)
C23 H23 0.9500
C23 C24 1.389(3)
C24 C25 1.391(3)
C25 H25 0.9500
C25 C26 1.384(3)
C26 H26 0.9500
C27 H27A 0.9800
C27 H27B 0.9800
C27 H27C 0.9800

loop_
_geom_hbond_atom_site_label_D
_geom_hbond_atom_site_label_H
_geom_hbond_atom_site_label_A
_geom_hbond_distance_DH
_geom_hbond_distance_HA
_geom_hbond_distance_DA
_geom_hbond_angle_DHA
C18 H18A O1 0.99 2.18 2.900(2) 128.8

loop_
_geom_torsion_atom_site_label_1
_geom_torsion_atom_site_label_2
_geom_torsion_atom_site_label_3
_geom_torsion_atom_site_label_4
_geom_torsion
O1 C7 C9 C10 86.33(16)
O1 C7 C9 C16 -156.05(14)
O1 C7 C9 C17 -37.48(19)
O2 C24 C25 C26 -179.20(16)
C1 C2 C3 C4 0.5(3)
C1 C6 C7 O1 167.37(16)
C1 C6 C7 C8 52.2(2)
C1 C6 C7 C9 -74.8(2)
C2 C1 C6 C5 -1.8(3)
C2 C1 C6 C7 -178.08(17)
C2 C3 C4 C5 -0.5(3)
C3 C4 C5 C6 -0.6(3)
C4 C5 C6 C1 1.7(3)
C4 C5 C6 C7 178.08(17)
C5 C6 C7 O1 -8.8(2)
C5 C6 C7 C8 -123.98(18)
C5 C6 C7 C9 109.04(18)
C6 C1 C2 C3 0.7(3)
C6 C7 C9 C10 -32.56(19)
C6 C7 C9 C16 85.06(18)
C6 C7 C9 C17 -156.37(14)
C7 C9 C10 C11 127.03(18)
C7 C9 C10 C15 -51.1(2)
C7 C9 C17 C18 72.55(19)
C7 C9 C17 C20 -47.4(2)
C7 C9 C17 C21 -167.65(14)
C8 C7 C9 C10 -154.77(15)
C8 C7 C9 C16 -37.2(2)
C8 C7 C9 C17 81.41(19)
C9 C10 C11 C12 -177.35(18)
C9 C10 C15 C14 177.11(17)
C9 C17 C18 C19 -175.09(15)
C9 C17 C21 C22 103.56(19)
C9 C17 C21 C26 -76.0(2)
C10 C9 C17 C18 -50.5(2)
C10 C9 C17 C20 -170.53(15)
C10 C9 C17 C21 69.26(17)
C10 C11 C12 C13 -0.1(3)
C11 C10 C15 C14 -1.1(3)
C11 C12 C13 C14 -0.5(3)
C12 C13 C14 C15 0.2(3)
C13 C14 C15 C10 0.6(3)
C15 C10 C11 C12 0.9(3)
C16 C9 C10 C11 11.1(2)
C16 C9 C10 C15 -167.07(16)
C16 C9 C17 C18 -169.04(15)
C16 C9 C17 C20 70.98(18)
C16 C9 C17 C21 -49.24(18)
C17 C9 C10 C11 -105.99(19)
C17 C9 C10 C15 75.9(2)
C17 C21 C22 C23 -177.78(17)
C17 C21 C26 C25 178.51(17)
C18 C17 C21 C22 -132.91(17)
C18 C17 C21 C26 47.6(2)
C20 C17 C18 C19 -53.0(2)
C20 C17 C21 C22 -17.2(2)
C20 C17 C21 C26 163.31(17)
C21 C17 C18 C19 64.7(2)
C21 C22 C23 C24 -1.0(3)
C22 C21 C26 C25 -1.0(3)
C22 C23 C24 O2 179.93(17)
C22 C23 C24 C25 -0.5(3)
C23 C24 C25 C26 1.2(3)
C24 C25 C26 C21 -0.4(3)
C26 C21 C22 C23 1.8(3)
C27 O2 C24 C23 4.1(3)
C27 O2 C24 C25 -175.47(17)
